data_7124734
loop_
_publ_author_name
'Liu, Jianchao'
'Xu, Xiaobing'
'Li, Jiuyi'
'Liu, Bo'
'Jiang, Huanfeng'
'Yin, Biaolin'

_publ_section_title
;
 Palladium-catalyzed dearomatizing 2,5-alkoxyarylation of furan rings:
 diastereospecific access to spirooxindoles.
;
_journal_issue 61
_journal_name_full 'Chemical communications (Cambridge, England)'
_journal_page_first 9550
_journal_page_last 9553
_journal_paper_doi 10.1039/c6cc04298h
_journal_volume 52
_journal_year 2016
_chemical_formula_sum 'C14 H14 F N O3'
_chemical_formula_weight 263.26
_space_group_IT_number 19
_space_group_name_Hall 'P 2ac 2ab'
_space_group_name_H-M_alt 'P 21 21 21'
_symmetry_cell_setting orthorhombic
_symmetry_space_group_name_H-M 'P 21 21 21'
_atom_sites_solution_hydrogens geom
_atom_sites_solution_primary direct
_atom_sites_solution_secondary difmap
_audit_creation_method SHELXL-97
_audit_update_record
;
2016-04-28 deposited with the CCDC.
2016-07-01 downloaded from the CCDC.
;
_cell_angle_alpha 90.00
_cell_angle_beta 90.00
_cell_angle_gamma 90.00
_cell_formula_units_Z 4
_cell_length_a 8.2754(17)
_cell_length_b 12.082(2)
_cell_length_c 13.332(3)
_cell_measurement_reflns_used 12993/3044
_cell_measurement_temperature 293(2)
_cell_measurement_theta_max 27.45
_cell_measurement_theta_min 3.06
_cell_volume 1333.0(5)
_computing_cell_refinement 'SMART (Bruker, 1998)'
_computing_data_collection 'SMART (Bruker, 1998)'
_computing_data_reduction 'SAIRT (Bruker, 1998)'
_computing_molecular_graphics 'ORTEP-II (Johnson, 1976)'
_computing_publication_material 'SHELXL-97 (Sheldrick, 1997)'
_computing_structure_refinement 'SHELXL-97 (Sheldrick, 1997)'
_computing_structure_solution 'SHELXS-97 (Sheldrick, 1990)'
_diffrn_ambient_temperature 293(2)
_diffrn_measured_fraction_theta_full 0.995
_diffrn_measured_fraction_theta_max 0.995
_diffrn_measurement_device_type 'CCD area detector'
_diffrn_radiation_monochromator graphite
_diffrn_radiation_source 'fine-focus sealed tube'
_diffrn_radiation_type MoK\a
_diffrn_radiation_wavelength 0.71073
_diffrn_reflns_av_R_equivalents 0.0433
_diffrn_reflns_av_sigmaI/netI 0.0372
_diffrn_reflns_limit_h_max 10
_diffrn_reflns_limit_h_min -10
_diffrn_reflns_limit_k_max 15
_diffrn_reflns_limit_k_min -15
_diffrn_reflns_limit_l_max 17
_diffrn_reflns_limit_l_min -15
_diffrn_reflns_number 12993
_diffrn_reflns_theta_full 27.45
_diffrn_reflns_theta_max 27.45
_diffrn_reflns_theta_min 3.06
_exptl_absorpt_coefficient_mu 0.102
_exptl_absorpt_correction_T_max 0.9800
_exptl_absorpt_correction_T_min 0.9751
_exptl_crystal_colour coloreless
_exptl_crystal_density_diffrn 1.312
_exptl_crystal_density_method 'not measured'
_exptl_crystal_description plane
_exptl_crystal_F_000 552
_exptl_crystal_size_max 0.25
_exptl_crystal_size_mid 0.20
_exptl_crystal_size_min 0.20
_refine_diff_density_max 0.139
_refine_diff_density_min -0.120
_refine_diff_density_rms 0.031
_refine_ls_abs_structure_details 'Flack H D (1983), Acta Cryst. A39, 876-881'
_refine_ls_abs_structure_Flack -0.1(9)
_refine_ls_extinction_coef 0.0069(19)
_refine_ls_extinction_expression Fc^*^=kFc[1+0.001xFc^2^\l^3^/sin(2\q)]^-1/4^
_refine_ls_extinction_method SHELXL
_refine_ls_goodness_of_fit_ref 1.008
_refine_ls_hydrogen_treatment mixed
_refine_ls_matrix_type full
_refine_ls_number_parameters 173
_refine_ls_number_reflns 3044
_refine_ls_number_restraints 0
_refine_ls_restrained_S_all 1.008
_refine_ls_R_factor_all 0.0513
_refine_ls_R_factor_gt 0.0330
_refine_ls_shift/su_max 0.001
_refine_ls_shift/su_mean 0.000
_refine_ls_structure_factor_coef Fsqd
_refine_ls_weighting_details 'calc w=1/[\s^2^(Fo^2^)+(0.0471P)^2^+0.0000P] where P=(Fo^2^+2Fc^2^)/3'
_refine_ls_weighting_scheme calc
_refine_ls_wR_factor_gt 0.0777
_refine_ls_wR_factor_ref 0.0902
_reflns_number_gt 2144
_reflns_number_total 3044
_reflns_threshold_expression >2sigma(I)
_cod_data_source_file c6cc04298h2.cif
_cod_data_source_block sad
_cod_depositor_comments
;
The following automatic conversions were performed:

data name '__computing_data_collection' was replaced with
'_computing_data_collection'.

Automatic conversion script
Id: cif_correct_tags 6909 2019-04-08 15:41:33Z antanas 

The following automatic conversions were performed:

data item '_symmetry_cell_setting' value 'Orthorhombic' was changed
to 'orthorhombic' in accordance with the
/home/saulius/struct/COD-crude-data/automatic-downloads/DataCite-retrospective/RSC/depositions/lib/dictionaries/cif_core.dic
dictionary named 'cif_core.dic' version 2.4.2 last updated on
2011-04-26.

Automatic conversion script
Id: cif_fix_values 6909 2019-04-08 15:41:33Z antanas 
;
_cod_original_sg_symbol_H-M P2(1)2(1)2(1)
_cod_database_code 7124734

loop_
_symmetry_equiv_pos_as_xyz
'x, y, z'
'-x+1/2, -y, z+1/2'
'-x, y+1/2, -z+1/2'
'x+1/2, -y+1/2, -z'

loop_
_atom_site_label
_atom_site_type_symbol
_atom_site_fract_x
_atom_site_fract_y
_atom_site_fract_z
_atom_site_U_iso_or_equiv
_atom_site_adp_type
_atom_site_occupancy
_atom_site_symmetry_multiplicity
_atom_site_calc_flag
_atom_site_refinement_flags
F1 F 0.79917(16) 1.06729(8) 0.57868(9) 0.0828(4) Uani 1 1 d .
O1 O 0.59471(19) 0.53292(11) 0.73873(12) 0.0835(5) Uani 1 1 d .
O2 O 0.79754(14) 0.54645(8) 0.55236(7) 0.0544(3) Uani 1 1 d .
O3 O 0.8187(2) 0.35384(9) 0.56589(9) 0.0744(4) Uani 1 1 d .
N1 N 0.60968(16) 0.71965(11) 0.71378(9) 0.0494(3) Uani 1 1 d .
C1 C 0.8112(2) 0.95489(13) 0.59104(11) 0.0560(4) Uani 1 1 d .
C2 C 0.9370(2) 0.90163(15) 0.54629(13) 0.0622(5) Uani 1 1 d .
H2A H 1.0120 0.9404 0.5080 0.075 Uiso 1 1 calc R
C3 C 0.9505(2) 0.78815(14) 0.55921(11) 0.0541(4) Uani 1 1 d .
H3A H 1.0358 0.7495 0.5303 0.065 Uiso 1 1 calc R
C4 C 0.83628(19) 0.73339(12) 0.61529(10) 0.0446(3) Uani 1 1 d .
C5 C 0.71093(18) 0.79202(12) 0.65984(10) 0.0431(3) Uani 1 1 d .
C6 C 0.6946(2) 0.90539(13) 0.64885(11) 0.0508(4) Uani 1 1 d .
H6A H 0.6109 0.9450 0.6784 0.061 Uiso 1 1 calc R
C7 C 0.8176(2) 0.61277(13) 0.64046(10) 0.0482(4) Uani 1 1 d .
C8 C 0.6611(2) 0.61353(14) 0.70367(11) 0.0548(4) Uani 1 1 d .
C9 C 0.4621(2) 0.75284(14) 0.76607(12) 0.0572(4) Uani 1 1 d .
H9A H 0.4805 0.8233 0.7990 0.069 Uiso 1 1 calc R
H9B H 0.4377 0.6986 0.8175 0.069 Uiso 1 1 calc R
C10 C 0.3195(2) 0.76338(19) 0.69743(15) 0.0786(6) Uani 1 1 d .
H10A H 0.2264 0.7853 0.7354 0.118 Uiso 1 1 calc R
H10B H 0.2990 0.6934 0.6657 0.118 Uiso 1 1 calc R
H10C H 0.3419 0.8181 0.6471 0.118 Uiso 1 1 calc R
C11 C 0.9577(2) 0.55939(16) 0.69355(13) 0.0624(5) Uani 1 1 d .
H11A H 1.0039 0.5850 0.7528 0.075 Uiso 1 1 calc R
C12 C 1.0045(3) 0.47235(16) 0.64453(16) 0.0757(6) Uani 1 1 d .
H12A H 1.0911 0.4278 0.6632 0.091 Uiso 1 1 calc R
C13 C 0.9025(2) 0.45310(14) 0.55518(14) 0.0618(4) Uani 1 1 d .
H13A H 0.9696 0.4510 0.4946 0.074 Uiso 1 1 calc R
C14 C 0.7261(3) 0.32289(16) 0.48100(15) 0.0865(7) Uani 1 1 d .
H14A H 0.6709 0.2547 0.4946 0.130 Uiso 1 1 calc R
H14B H 0.7963 0.3133 0.4243 0.130 Uiso 1 1 calc R
H14C H 0.6485 0.3797 0.4666 0.130 Uiso 1 1 calc R

loop_
_atom_site_aniso_label
_atom_site_aniso_U_11
_atom_site_aniso_U_22
_atom_site_aniso_U_33
_atom_site_aniso_U_23
_atom_site_aniso_U_13
_atom_site_aniso_U_12
F1 0.0903(9) 0.0479(6) 0.1103(8) 0.0103(5) 0.0200(7) -0.0057(6)
O1 0.0843(11) 0.0544(8) 0.1119(10) 0.0138(7) 0.0387(9) -0.0051(7)
O2 0.0529(7) 0.0526(6) 0.0578(6) -0.0068(5) -0.0074(5) 0.0085(6)
O3 0.1042(11) 0.0514(7) 0.0676(7) 0.0000(5) 0.0012(8) 0.0001(7)
N1 0.0428(7) 0.0510(7) 0.0543(7) 0.0029(6) 0.0123(6) -0.0012(6)
C1 0.0587(11) 0.0458(9) 0.0636(9) 0.0010(7) 0.0046(9) -0.0072(9)
C2 0.0578(12) 0.0619(10) 0.0668(10) 0.0013(8) 0.0128(9) -0.0146(9)
C3 0.0418(9) 0.0624(10) 0.0582(8) -0.0051(8) 0.0080(8) -0.0020(8)
C4 0.0380(8) 0.0511(8) 0.0445(7) -0.0012(6) 0.0000(6) -0.0004(7)
C5 0.0364(8) 0.0506(8) 0.0424(7) 0.0003(6) -0.0014(6) -0.0038(7)
C6 0.0467(9) 0.0498(9) 0.0560(8) -0.0028(6) 0.0044(7) 0.0000(7)
C7 0.0427(9) 0.0519(8) 0.0500(7) 0.0009(6) 0.0002(7) 0.0031(7)
C8 0.0559(11) 0.0504(9) 0.0581(8) 0.0061(7) 0.0056(8) -0.0041(8)
C9 0.0479(10) 0.0640(10) 0.0596(9) -0.0008(7) 0.0166(8) -0.0020(8)
C10 0.0465(10) 0.1008(16) 0.0884(13) -0.0182(11) 0.0086(10) 0.0026(11)
C11 0.0547(10) 0.0694(11) 0.0631(9) 0.0056(9) -0.0138(8) 0.0057(9)
C12 0.0635(13) 0.0707(13) 0.0930(13) 0.0031(11) -0.0142(11) 0.0232(11)
C13 0.0604(11) 0.0558(10) 0.0692(10) -0.0009(8) 0.0095(9) 0.0140(9)
C14 0.116(2) 0.0670(12) 0.0761(12) -0.0105(9) -0.0041(14) -0.0043(13)

loop_
_atom_type_symbol
_atom_type_description
_atom_type_scat_dispersion_real
_atom_type_scat_dispersion_imag
_atom_type_scat_source
C C 0.0033 0.0016 'International Tables Vol C Tables 4.2.6.8 and 6.1.1.4'
H H 0.0000 0.0000 'International Tables Vol C Tables 4.2.6.8 and 6.1.1.4'
N N 0.0061 0.0033 'International Tables Vol C Tables 4.2.6.8 and 6.1.1.4'
O O 0.0106 0.0060 'International Tables Vol C Tables 4.2.6.8 and 6.1.1.4'
F F 0.0171 0.0103 'International Tables Vol C Tables 4.2.6.8 and 6.1.1.4'

loop_
_geom_angle_atom_site_label_1
_geom_angle_atom_site_label_2
_geom_angle_atom_site_label_3
_geom_angle
C13 O2 C7 110.55(12)
C13 O3 C14 114.49(14)
C8 N1 C5 110.45(13)
C8 N1 C9 124.61(13)
C5 N1 C9 124.75(13)
C2 C1 F1 118.08(15)
C2 C1 C6 125.29(15)
F1 C1 C6 116.63(15)
C1 C2 C3 118.32(16)
C4 C3 C2 119.23(15)
C3 C4 C5 120.02(14)
C3 C4 C7 131.20(15)
C5 C4 C7 108.78(13)
C6 C5 C4 122.14(14)
C6 C5 N1 127.63(15)
C4 C5 N1 110.23(13)
C1 C6 C5 114.99(15)
O2 C7 C4 111.80(11)
O2 C7 C11 103.62(13)
C4 C7 C11 116.20(15)
O2 C7 C8 110.71(14)
C4 C7 C8 101.67(13)
C11 C7 C8 113.08(12)
O1 C8 N1 125.37(17)
O1 C8 C7 125.83(16)
N1 C8 C7 108.80(13)
N1 C9 C10 112.94(13)
C12 C11 C7 109.95(16)
C11 C12 C13 111.25(16)
O3 C13 O2 112.40(15)
O3 C13 C12 109.70(15)
O2 C13 C12 104.19(13)

loop_
_geom_bond_atom_site_label_1
_geom_bond_atom_site_label_2
_geom_bond_distance
F1 C1 1.3716(18)
O1 C8 1.212(2)
O2 C13 1.4241(19)
O2 C7 1.4315(18)
O3 C13 1.393(2)
O3 C14 1.417(3)
N1 C8 1.358(2)
N1 C5 1.4084(19)
N1 C9 1.462(2)
C1 C2 1.362(3)
C1 C6 1.372(2)
C2 C3 1.386(2)
C3 C4 1.375(2)
C4 C5 1.390(2)
C4 C7 1.504(2)
C5 C6 1.384(2)
C7 C11 1.504(2)
C7 C8 1.545(2)
C9 C10 1.499(3)
C11 C12 1.298(3)
C12 C13 1.479(3)
